data_4131983
loop_
_publ_author_name
'Karak, Suvendu'
'Kumar, Sushil'
'Pachfule, Pradip'
'Banerjee, Rahul'

_publ_section_title
;
 Porosity Prediction through Hydrogen Bonding in Covalent Organic
 Frameworks.
;
_journal_issue 15
_journal_name_full 'Journal of the American Chemical Society'
_journal_page_first 5138
_journal_page_last 5145
_journal_paper_doi 10.1021/jacs.7b13558
_journal_volume 140
_journal_year 2018
_chemical_formula_moiety 'C16 H22 N2, 2(C7 H7 O3 S)'
_chemical_formula_sum 'C30 H36 N2 O6 S2'
_chemical_formula_weight 584.73
_space_group_crystal_system monoclinic
_space_group_IT_number 14
_space_group_name_Hall '-P 2yn'
_space_group_name_H-M_alt 'P 1 21/n 1'
_atom_sites_solution_hydrogens mixed
_audit_creation_method SHELXL-2016/6
_cell_angle_alpha 90
_cell_angle_beta 113.547(6)
_cell_angle_gamma 90
_cell_formula_units_Z 4
_cell_length_a 19.9706(10)
_cell_length_b 7.0390(3)
_cell_length_c 21.9707(12)
_cell_measurement_reflns_used 4984
_cell_measurement_temperature 293(2)
_cell_measurement_theta_max 25.00
_cell_measurement_theta_min 3.10
_cell_volume 2831.3(3)
_computing_structure_refinement 'SHELXL-2016/6 (Sheldrick, 2016)'
_diffrn_ambient_temperature 293(2)
_diffrn_measured_fraction_theta_full 0.999
_diffrn_measured_fraction_theta_max 0.999
_diffrn_measurement_device_type 'Supernova (Mo) X-ray source'
_diffrn_measurement_method '\w scans'
_diffrn_radiation_type MoK\a
_diffrn_radiation_wavelength 0.71073
_diffrn_reflns_av_R_equivalents 0.0759
_diffrn_reflns_av_unetI/netI 0.0648
_diffrn_reflns_Laue_measured_fraction_full 0.999
_diffrn_reflns_Laue_measured_fraction_max 0.999
_diffrn_reflns_limit_h_max 20
_diffrn_reflns_limit_h_min -23
_diffrn_reflns_limit_k_max 8
_diffrn_reflns_limit_k_min -8
_diffrn_reflns_limit_l_max 26
_diffrn_reflns_limit_l_min -25
_diffrn_reflns_number 14486
_diffrn_reflns_point_group_measured_fraction_full 0.999
_diffrn_reflns_point_group_measured_fraction_max 0.999
_diffrn_reflns_theta_full 24.999
_diffrn_reflns_theta_max 24.999
_diffrn_reflns_theta_min 3.066
_diffrn_source 'fine focus sealed tube'
_exptl_absorpt_coefficient_mu 0.235
_exptl_absorpt_correction_T_max 0.954
_exptl_absorpt_correction_T_min 0.945
_exptl_absorpt_correction_type multi-scan
_exptl_absorpt_process_details Crysalispro
_exptl_crystal_colour colorless
_exptl_crystal_density_diffrn 1.372
_exptl_crystal_description block
_exptl_crystal_F_000 1240
_exptl_crystal_size_max 0.240
_exptl_crystal_size_mid 0.210
_exptl_crystal_size_min 0.200
_refine_diff_density_max 0.283
_refine_diff_density_min -0.317
_refine_diff_density_rms 0.056
_refine_ls_extinction_coef 0.0035(6)
_refine_ls_extinction_expression Fc^*^=kFc[1+0.001xFc^2^\l^3^/sin(2\q)]^-1/4^
_refine_ls_extinction_method 'SHELXL-2016/6 (Sheldrick 2016)'
_refine_ls_goodness_of_fit_ref 1.034
_refine_ls_hydrogen_treatment mixed
_refine_ls_matrix_type full
_refine_ls_number_parameters 434
_refine_ls_number_reflns 4984
_refine_ls_number_restraints 4
_refine_ls_restrained_S_all 1.035
_refine_ls_R_factor_all 0.0682
_refine_ls_R_factor_gt 0.0521
_refine_ls_shift/su_max 0.002
_refine_ls_shift/su_mean 0.000
_refine_ls_structure_factor_coef Fsqd
_refine_ls_weighting_details 'w=1/[\s^2^(Fo^2^)+(0.0664P)^2^+0.9587P] where P=(Fo^2^+2Fc^2^)/3'
_refine_ls_weighting_scheme calc
_refine_ls_wR_factor_gt 0.1312
_refine_ls_wR_factor_ref 0.1456
_reflns_Friedel_coverage 0.000
_reflns_number_gt 3849
_reflns_number_total 4984
_reflns_threshold_expression 'I > 2\s(I)'
_cod_data_source_file ja7b13558_si_005.cif
_cod_data_source_block PTSA-BD-Me4
_cod_original_sg_symbol_H-M 'P 21/n'
_cod_database_code 4131983
_shelx_shelxl_version_number 2016/6
_shelx_space_group_comment
;
The symmetry employed for this shelxl refinement is uniquely defined
by the following loop, which should always be used as a source of
symmetry information in preference to the above space-group names.
They are only intended as comments.
;
_shelx_estimated_absorpt_t_min 0.946
_shelx_estimated_absorpt_t_max 0.954

loop_
_space_group_symop_operation_xyz
'x, y, z'
'-x+1/2, y+1/2, -z+1/2'
'-x, -y, -z'
'x-1/2, -y-1/2, z-1/2'

loop_
_atom_site_label
_atom_site_type_symbol
_atom_site_fract_x
_atom_site_fract_y
_atom_site_fract_z
_atom_site_U_iso_or_equiv
_atom_site_adp_type
_atom_site_occupancy
_atom_site_site_symmetry_order
_atom_site_calc_flag
_atom_site_refinement_flags_posn
_atom_site_refinement_flags_adp
C1 C 0.9283(2) 0.7195(5) 0.2317(3) 0.0928(16) Uani 1 1 d . .
H1A H 0.947675 0.741099 0.278726 0.139 Uiso 1 1 calc R U
H1B H 0.896003 0.821557 0.209238 0.139 Uiso 1 1 calc R U
H1C H 0.901954 0.601665 0.221574 0.139 Uiso 1 1 calc R U
C2 C 0.9902(2) 0.7104(4) 0.2089(2) 0.0593(10) Uani 1 1 d . .
C3 C 1.0613(2) 0.7316(4) 0.25291(19) 0.0599(9) Uani 1 1 d . .
H3 H 1.071381 0.752824 0.297502 0.072 Uiso 1 1 calc R U
C4 C 1.11865(18) 0.7223(4) 0.23251(15) 0.0481(8) Uani 1 1 d . .
H4 H 1.166621 0.735756 0.263177 0.058 Uiso 1 1 calc R U
C5 C 1.10371(14) 0.6926(3) 0.16606(13) 0.0330(6) Uani 1 1 d . .
C6 C 1.03230(15) 0.6712(4) 0.12172(16) 0.0468(7) Uani 1 1 d . .
H6 H 1.021731 0.650394 0.077017 0.056 Uiso 1 1 calc R U
C7 C 0.97644(17) 0.6806(4) 0.1433(2) 0.0573(9) Uani 1 1 d . .
H7 H 0.928429 0.666446 0.112850 0.069 Uiso 1 1 calc R U
C8 C 0.7669(2) -0.1555(6) -0.0491(2) 0.0865(14) Uani 1 1 d . .
H8A H 0.816161 -0.176368 -0.017852 0.130 Uiso 1 1 calc R U
H8B H 0.754423 -0.247225 -0.084196 0.130 Uiso 1 1 calc R U
H8C H 0.762593 -0.029873 -0.067237 0.130 Uiso 1 1 calc R U
C9 C 0.7160(2) -0.1758(4) -0.01449(17) 0.0511(8) Uani 1 1 d . .
C10 C 0.6421(2) -0.1530(4) -0.04768(16) 0.0545(9) Uani 1 1 d . .
H10 H 0.623352 -0.121686 -0.092524 0.065 Uiso 1 1 calc R U
C11 C 0.59450(17) -0.1751(4) -0.01676(14) 0.0437(7) Uani 1 1 d . .
H11 H 0.544543 -0.159311 -0.040668 0.052 Uiso 1 1 calc R U
C12 C 0.62141(14) -0.2207(3) 0.04974(13) 0.0311(6) Uani 1 1 d . .
C13 C 0.69655(15) -0.2412(4) 0.08433(14) 0.0389(7) Uani 1 1 d . .
H13 H 0.715701 -0.270420 0.129358 0.047 Uiso 1 1 calc R U
C14 C 0.74239(17) -0.2185(4) 0.05212(17) 0.0486(8) Uani 1 1 d . .
H14 H 0.792470 -0.232305 0.075838 0.058 Uiso 1 1 calc R U
C15 C 1.08130(13) 0.1967(3) 0.19004(12) 0.0287(6) Uani 1 1 d . .
C16 C 1.03459(13) 0.1864(3) 0.12309(12) 0.0286(6) Uani 1 1 d . .
C17 C 0.96009(14) 0.1926(3) 0.10716(13) 0.0321(6) Uani 1 1 d . .
H17 H 0.928031 0.182340 0.062846 0.039 Uiso 1 1 calc R U
C18 C 0.93161(13) 0.2136(3) 0.15508(12) 0.0286(6) Uani 1 1 d . .
C19 C 0.98076(14) 0.2240(3) 0.22117(13) 0.0320(6) Uani 1 1 d . .
H19 H 0.962659 0.236952 0.253926 0.038 Uiso 1 1 calc R U
C20 C 1.05539(14) 0.2156(3) 0.23981(12) 0.0309(6) Uani 1 1 d . .
C21 C 1.10529(19) 0.2260(6) 0.31203(15) 0.0481(8) Uani 1 1 d . .
C22 C 1.06364(16) 0.1722(5) 0.06998(14) 0.0409(7) Uani 1 1 d . .
C23 C 0.70176(13) 0.2554(3) 0.10124(13) 0.0269(5) Uani 1 1 d . .
C24 C 0.74711(14) 0.2151(3) 0.16716(12) 0.0291(6) Uani 1 1 d . .
C25 C 0.82130(14) 0.2011(3) 0.18307(12) 0.0314(6) Uani 1 1 d . .
H25 H 0.852222 0.172057 0.226564 0.038 Uiso 1 1 calc R U
C26 C 0.85147(14) 0.2286(3) 0.13668(12) 0.0287(6) Uani 1 1 d . .
C27 C 0.80379(13) 0.2723(3) 0.07184(12) 0.0288(6) Uani 1 1 d . .
H27 H 0.822969 0.293328 0.040188 0.035 Uiso 1 1 calc R U
C28 C 0.72871(13) 0.2856(3) 0.05282(12) 0.0282(6) Uani 1 1 d . .
C29 C 0.68045(16) 0.3325(4) -0.01788(13) 0.0365(6) Uani 1 1 d . .
C30 C 0.71745(17) 0.1883(5) 0.21911(15) 0.0419(7) Uani 1 1 d . .
N1 N 1.16045(12) 0.1907(4) 0.20741(13) 0.0339(5) Uani 1 1 d . .
N2 N 0.62260(12) 0.2662(3) 0.08432(12) 0.0299(5) Uani 1 1 d D .
O1 O 1.21901(10) 0.8558(3) 0.16864(10) 0.0442(5) Uani 1 1 d . .
O2 O 1.21870(10) 0.5161(3) 0.17075(10) 0.0452(5) Uani 1 1 d . .
O3 O 1.14547(12) 0.6815(3) 0.06904(10) 0.0540(6) Uani 1 1 d . .
O4 O 0.59183(11) -0.3989(2) 0.13825(9) 0.0435(5) Uani 1 1 d . .
O5 O 0.49109(11) -0.2782(3) 0.04281(11) 0.0552(6) Uani 1 1 d . .
O6 O 0.56865(11) -0.0632(2) 0.12631(10) 0.0451(5) Uani 1 1 d . .
S1 S 1.17633(3) 0.68587(9) 0.14007(3) 0.0339(2) Uani 1 1 d . .
S2 S 0.56305(3) -0.24253(8) 0.09209(3) 0.0302(2) Uani 1 1 d . .
H1D H 1.1741(16) 0.089(4) 0.1918(15) 0.052(9) Uiso 1 1 d . .
H1E H 1.188(2) 0.193(5) 0.252(2) 0.084(13) Uiso 1 1 d . .
H1F H 1.1768(19) 0.300(5) 0.1932(18) 0.074(12) Uiso 1 1 d . .
H2A H 0.6043(18) 0.156(3) 0.0944(16) 0.069(11) Uiso 1 1 d D .
H2B H 0.6099(17) 0.374(5) 0.1010(16) 0.062(10) Uiso 1 1 d . .
H2C H 0.5914(16) 0.272(4) 0.0407(16) 0.042(8) Uiso 1 1 d . .
H21A H 1.132(2) 0.112(6) 0.3274(19) 0.094(14) Uiso 1 1 d . .
H21B H 1.075(2) 0.242(4) 0.3391(18) 0.074(11) Uiso 1 1 d . .
H21C H 1.135(2) 0.326(5) 0.3207(18) 0.075(12) Uiso 1 1 d . .
H22A H 1.0224(15) 0.165(4) 0.0273(14) 0.051(8) Uiso 1 1 d D .
H22B H 1.0956(15) 0.049(4) 0.0755(13) 0.058(9) Uiso 1 1 d D .
H22C H 1.0957(19) 0.281(4) 0.0688(19) 0.095(14) Uiso 1 1 d D .
H29A H 0.6491(18) 0.227(4) -0.0394(16) 0.053(9) Uiso 1 1 d . .
H29B H 0.6498(18) 0.448(4) -0.0201(15) 0.066(10) Uiso 1 1 d . .
H29C H 0.709(2) 0.352(5) -0.0441(19) 0.095(13) Uiso 1 1 d . .
H30A H 0.6843(17) 0.086(4) 0.2074(14) 0.052(9) Uiso 1 1 d . .
H30B H 0.6923(17) 0.294(4) 0.2223(15) 0.048(9) Uiso 1 1 d . .
H30C H 0.754(2) 0.154(5) 0.2602(18) 0.072(11) Uiso 1 1 d . .

loop_
_atom_site_aniso_label
_atom_site_aniso_U_11
_atom_site_aniso_U_22
_atom_site_aniso_U_33
_atom_site_aniso_U_23
_atom_site_aniso_U_13
_atom_site_aniso_U_12
C1 0.091(3) 0.076(3) 0.159(5) 0.034(3) 0.099(4) 0.023(2)
C2 0.056(2) 0.0435(17) 0.102(3) 0.0222(18) 0.057(2) 0.0138(16)
C3 0.078(3) 0.058(2) 0.064(2) 0.0128(16) 0.049(2) 0.0086(18)
C4 0.0477(18) 0.0588(18) 0.0427(18) 0.0036(13) 0.0234(15) -0.0031(15)
C5 0.0290(14) 0.0340(13) 0.0377(15) 0.0069(11) 0.0153(12) 0.0047(11)
C6 0.0325(15) 0.0534(17) 0.0521(18) 0.0082(14) 0.0142(14) 0.0009(13)
C7 0.0291(16) 0.0545(19) 0.090(3) 0.0173(18) 0.0255(18) 0.0049(14)
C8 0.112(4) 0.078(3) 0.118(4) -0.003(2) 0.097(3) -0.006(2)
C9 0.070(2) 0.0368(15) 0.070(2) 0.0018(14) 0.053(2) 0.0014(15)
C10 0.081(3) 0.0490(17) 0.0443(18) 0.0084(14) 0.0364(18) 0.0068(17)
C11 0.0465(17) 0.0493(16) 0.0357(16) 0.0057(12) 0.0168(14) 0.0083(14)
C12 0.0323(14) 0.0293(12) 0.0332(14) -0.0017(10) 0.0148(12) 0.0014(11)
C13 0.0351(15) 0.0453(15) 0.0371(16) -0.0006(11) 0.0153(13) 0.0020(12)
C14 0.0370(16) 0.0509(17) 0.067(2) -0.0039(15) 0.0297(16) -0.0011(14)
C15 0.0210(12) 0.0317(12) 0.0324(14) 0.0021(10) 0.0095(11) -0.0001(10)
C16 0.0245(13) 0.0346(13) 0.0274(13) 0.0001(10) 0.0111(11) 0.0008(10)
C17 0.0263(13) 0.0418(14) 0.0264(13) -0.0018(10) 0.0084(11) 0.0009(11)
C18 0.0243(13) 0.0322(12) 0.0280(13) 0.0012(10) 0.0090(11) 0.0005(10)
C19 0.0266(14) 0.0441(14) 0.0270(13) 0.0008(11) 0.0125(11) 0.0025(11)
C20 0.0261(13) 0.0377(13) 0.0276(13) 0.0023(10) 0.0092(11) 0.0005(11)
C21 0.0337(17) 0.075(2) 0.0310(16) -0.0042(15) 0.0085(14) -0.0005(17)
C22 0.0323(15) 0.0603(19) 0.0328(16) -0.0001(13) 0.0158(13) 0.0019(14)
C23 0.0218(12) 0.0249(12) 0.0322(14) -0.0028(9) 0.0090(11) 0.0012(10)
C24 0.0275(13) 0.0363(13) 0.0238(13) -0.0009(10) 0.0105(11) -0.0012(11)
C25 0.0242(13) 0.0441(14) 0.0235(13) 0.0018(10) 0.0069(11) -0.0006(11)
C26 0.0242(13) 0.0325(12) 0.0295(13) -0.0022(10) 0.0107(11) 0.0000(10)
C27 0.0252(13) 0.0346(13) 0.0285(13) 0.0012(10) 0.0129(11) -0.0006(10)
C28 0.0274(13) 0.0296(12) 0.0254(13) 0.0003(9) 0.0083(11) -0.0010(10)
C29 0.0295(14) 0.0456(16) 0.0295(14) 0.0039(12) 0.0063(12) 0.0017(13)
C30 0.0317(16) 0.063(2) 0.0345(17) 0.0027(14) 0.0170(14) 0.0020(16)
N1 0.0219(12) 0.0447(14) 0.0328(13) 0.0004(11) 0.0084(11) 0.0015(10)
N2 0.0218(11) 0.0343(13) 0.0313(13) 0.0006(9) 0.0082(10) 0.0000(9)
O1 0.0360(11) 0.0459(11) 0.0546(12) -0.0030(9) 0.0220(10) -0.0067(9)
O2 0.0365(11) 0.0432(10) 0.0599(13) 0.0106(9) 0.0236(10) 0.0080(9)
O3 0.0485(13) 0.0857(15) 0.0298(11) -0.0011(10) 0.0178(10) -0.0024(11)
O4 0.0522(12) 0.0412(10) 0.0449(11) 0.0099(8) 0.0276(10) 0.0093(9)
O5 0.0295(11) 0.0830(15) 0.0458(13) -0.0051(10) 0.0072(10) -0.0091(10)
O6 0.0552(13) 0.0373(10) 0.0542(13) -0.0105(9) 0.0339(11) -0.0032(9)
S1 0.0283(4) 0.0417(4) 0.0325(4) 0.0035(3) 0.0131(3) 0.0004(3)
S2 0.0258(4) 0.0346(4) 0.0299(4) -0.0012(2) 0.0109(3) 0.0007(3)

loop_
_atom_type_symbol
_atom_type_description
_atom_type_scat_dispersion_real
_atom_type_scat_dispersion_imag
_atom_type_scat_source
C C 0.0033 0.0016 'International Tables Vol C Tables 4.2.6.8 and 6.1.1.4'
H H 0.0000 0.0000 'International Tables Vol C Tables 4.2.6.8 and 6.1.1.4'
N N 0.0061 0.0033 'International Tables Vol C Tables 4.2.6.8 and 6.1.1.4'
O O 0.0106 0.0060 'International Tables Vol C Tables 4.2.6.8 and 6.1.1.4'
S S 0.1246 0.1234 'International Tables Vol C Tables 4.2.6.8 and 6.1.1.4'

loop_
_geom_angle_atom_site_label_1
_geom_angle_atom_site_label_2
_geom_angle_atom_site_label_3
_geom_angle
C7 C2 C3 118.4(3)
C7 C2 C1 120.5(4)
C3 C2 C1 121.1(4)
C2 C3 C4 121.5(3)
C5 C4 C3 119.3(3)
C6 C5 C4 119.3(3)
C6 C5 S1 121.5(2)
C4 C5 S1 119.2(2)
C5 C6 C7 120.2(3)
C2 C7 C6 121.3(3)
C10 C9 C14 117.8(3)
C10 C9 C8 121.6(3)
C14 C9 C8 120.7(3)
C9 C10 C11 122.1(3)
C12 C11 C10 119.6(3)
C11 C12 C13 118.8(3)
C11 C12 S2 121.3(2)
C13 C12 S2 119.9(2)
C14 C13 C12 120.1(3)
C13 C14 C9 121.5(3)
C20 C15 C16 122.2(2)
C20 C15 N1 119.8(2)
C16 C15 N1 118.0(2)
C17 C16 C15 117.6(2)
C17 C16 C22 121.0(2)
C15 C16 C22 121.4(2)
C16 C17 C18 122.3(2)
C19 C18 C17 117.7(2)
C19 C18 C26 120.8(2)
C17 C18 C26 121.5(2)
C20 C19 C18 122.4(2)
C19 C20 C15 117.9(2)
C19 C20 C21 119.6(3)
C15 C20 C21 122.5(3)
C28 C23 C24 122.5(2)
C28 C23 N2 120.3(2)
C24 C23 N2 117.2(2)
C25 C24 C23 117.5(2)
C25 C24 C30 120.7(2)
C23 C24 C30 121.8(2)
C24 C25 C26 122.6(2)
C25 C26 C27 117.4(2)
C25 C26 C18 121.7(2)
C27 C26 C18 120.9(2)
C28 C27 C26 122.4(2)
C23 C28 C27 117.5(2)
C23 C28 C29 122.8(2)
C27 C28 C29 119.7(2)
O3 S1 O1 114.22(13)
O3 S1 O2 113.73(13)
O1 S1 O2 109.91(12)
O3 S1 C5 107.64(13)
O1 S1 C5 104.73(12)
O2 S1 C5 105.83(11)
O5 S2 O6 112.95(13)
O5 S2 O4 113.10(12)
O6 S2 O4 111.77(12)
O5 S2 C12 106.92(13)
O6 S2 C12 105.49(11)
O4 S2 C12 105.91(11)

loop_
_geom_bond_atom_site_label_1
_geom_bond_atom_site_label_2
_geom_bond_distance
C1 C2 1.509(4)
C2 C7 1.370(5)
C2 C3 1.369(5)
C3 C4 1.388(4)
C4 C5 1.384(4)
C5 C6 1.377(4)
C5 S1 1.759(3)
C6 C7 1.378(4)
C8 C9 1.499(4)
C9 C10 1.369(5)
C9 C14 1.376(5)
C10 C11 1.380(4)
C11 C12 1.378(4)
C12 C13 1.392(4)
C12 S2 1.765(3)
C13 C14 1.372(4)
C15 C20 1.390(4)
C15 C16 1.394(3)
C15 N1 1.471(3)
C16 C17 1.386(3)
C16 C22 1.500(4)
C17 C18 1.390(3)
C18 C19 1.392(3)
C18 C26 1.490(3)
C19 C20 1.380(3)
C20 C21 1.501(4)
C23 C28 1.387(4)
C23 C24 1.396(3)
C23 N2 1.474(3)
C24 C25 1.383(3)
C24 C30 1.493(4)
C25 C26 1.389(4)
C26 C27 1.395(3)
C27 C28 1.390(3)
C28 C29 1.502(3)
O1 S1 1.4574(19)
O2 S1 1.4635(18)
O3 S1 1.431(2)
O4 S2 1.4510(18)
O5 S2 1.434(2)
O6 S2 1.4504(18)

loop_
_geom_torsion_atom_site_label_1
_geom_torsion_atom_site_label_2
_geom_torsion_atom_site_label_3
_geom_torsion_atom_site_label_4
_geom_torsion
C7 C2 C3 C4 -0.4(5)
C1 C2 C3 C4 179.6(3)
C2 C3 C4 C5 0.6(5)
C3 C4 C5 C6 -0.6(4)
C3 C4 C5 S1 178.7(2)
C4 C5 C6 C7 0.4(4)
S1 C5 C6 C7 -178.8(2)
C3 C2 C7 C6 0.2(5)
C1 C2 C7 C6 -179.8(3)
C5 C6 C7 C2 -0.3(4)
C14 C9 C10 C11 -1.2(5)
C8 C9 C10 C11 178.7(3)
C9 C10 C11 C12 0.3(4)
C10 C11 C12 C13 0.7(4)
C10 C11 C12 S2 177.9(2)
C11 C12 C13 C14 -0.8(4)
S2 C12 C13 C14 -178.0(2)
C12 C13 C14 C9 -0.2(4)
C10 C9 C14 C13 1.2(4)
C8 C9 C14 C13 -178.7(3)
C20 C15 C16 C17 -1.0(4)
N1 C15 C16 C17 -179.9(2)
C20 C15 C16 C22 178.0(2)
N1 C15 C16 C22 -0.8(4)
C15 C16 C17 C18 1.8(4)
C22 C16 C17 C18 -177.3(2)
C16 C17 C18 C19 -1.5(4)
C16 C17 C18 C26 177.2(2)
C17 C18 C19 C20 0.5(4)
C26 C18 C19 C20 -178.3(2)
C18 C19 C20 C15 0.2(4)
C18 C19 C20 C21 -179.5(3)
C16 C15 C20 C19 0.1(4)
N1 C15 C20 C19 178.9(2)
C16 C15 C20 C21 179.7(3)
N1 C15 C20 C21 -1.5(4)
C28 C23 C24 C25 -1.6(3)
N2 C23 C24 C25 178.7(2)
C28 C23 C24 C30 178.3(2)
N2 C23 C24 C30 -1.4(3)
C23 C24 C25 C26 1.1(4)
C30 C24 C25 C26 -178.7(2)
C24 C25 C26 C27 0.1(4)
C24 C25 C26 C18 179.7(2)
C19 C18 C26 C25 -17.9(3)
C17 C18 C26 C25 163.3(2)
C19 C18 C26 C27 161.6(2)
C17 C18 C26 C27 -17.1(3)
C25 C26 C27 C28 -1.1(3)
C18 C26 C27 C28 179.4(2)
C24 C23 C28 C27 0.7(3)
N2 C23 C28 C27 -179.6(2)
C24 C23 C28 C29 -178.8(2)
N2 C23 C28 C29 0.8(3)
C26 C27 C28 C23 0.7(3)
C26 C27 C28 C29 -179.8(2)
C6 C5 S1 O3 7.5(3)
C4 C5 S1 O3 -171.7(2)
C6 C5 S1 O1 129.5(2)
C4 C5 S1 O1 -49.8(2)
C6 C5 S1 O2 -114.4(2)
C4 C5 S1 O2 66.3(2)
C11 C12 S2 O5 21.7(2)
C13 C12 S2 O5 -161.2(2)
C11 C12 S2 O6 -98.7(2)
C13 C12 S2 O6 78.4(2)
C11 C12 S2 O4 142.6(2)
C13 C12 S2 O4 -40.3(2)
